data_4350049
loop_
_publ_author_name
'Chen, Xiu-Qin'
'Cai, You-De'
'Ye, Yi-Shan'
'Tong, Ming-Liang'
'Bao, Xin'

_publ_section_title
;
 Investigation of SCO property--structural relationships in a family of
 mononuclear Fe(ii) complexes
;
_journal_issue 8
_journal_name_full 'Inorganic Chemistry Frontiers'
_journal_page_first 2194
_journal_paper_doi 10.1039/C9QI00577C
_journal_volume 6
_journal_year 2019
_chemical_formula_moiety 'C26 H26 Fe N6 S2'
_chemical_formula_sum 'C26 H26 Fe N6 S2'
_chemical_formula_weight 542.50
_space_group_crystal_system orthorhombic
_space_group_IT_number 41
_space_group_name_Hall 'A 2 -2ab'
_space_group_name_H-M_alt 'A e a 2'
_atom_sites_solution_hydrogens geom
_audit_creation_date 2018-06-12
_audit_creation_method
;
Olex2 1.2
(compiled 2015.09.30 svn.r3233 for OlexSys, GUI svn.r5103)
;
_audit_update_record
;
2019-05-17 deposited with the CCDC.	2019-07-16 downloaded from the CCDC.
;
_cell_angle_alpha 90
_cell_angle_beta 90
_cell_angle_gamma 90
_cell_formula_units_Z 4
_cell_length_a 15.7067(15)
_cell_length_b 18.4252(18)
_cell_length_c 8.8199(8)
_cell_measurement_reflns_used 1658
_cell_measurement_temperature 123
_cell_measurement_theta_max 24.5475
_cell_measurement_theta_min 2.2107
_cell_volume 2552.5(4)
_computing_molecular_graphics 'Olex2 (Dolomanov et al., 2009)'
_computing_publication_material 'Olex2 (Dolomanov et al., 2009)'
_computing_structure_refinement 'XL (Sheldrick, 2008)'
_diffrn_ambient_temperature 123
_diffrn_measured_fraction_theta_full 0.999
_diffrn_measured_fraction_theta_max 0.983
_diffrn_measurement_device_type 'PHOTON 100 CMOS detector'
_diffrn_measurement_method 'omega scan'
_diffrn_radiation_type MoK\a
_diffrn_radiation_wavelength 0.71073
_diffrn_reflns_av_R_equivalents 0.0416
_diffrn_reflns_av_unetI/netI 0.0565
_diffrn_reflns_Laue_measured_fraction_full 0.999
_diffrn_reflns_Laue_measured_fraction_max 0.983
_diffrn_reflns_limit_h_max 19
_diffrn_reflns_limit_h_min -18
_diffrn_reflns_limit_k_max 22
_diffrn_reflns_limit_k_min -12
_diffrn_reflns_limit_l_max 6
_diffrn_reflns_limit_l_min -11
_diffrn_reflns_number 5765
_diffrn_reflns_point_group_measured_fraction_full 1.000
_diffrn_reflns_point_group_measured_fraction_max 0.984
_diffrn_reflns_theta_full 25.242
_diffrn_reflns_theta_max 26.471
_diffrn_reflns_theta_min 2.211
_exptl_absorpt_coefficient_mu 0.781
_exptl_absorpt_correction_T_max 0.7454
_exptl_absorpt_correction_T_min 0.6171
_exptl_absorpt_correction_type multi-scan
_exptl_crystal_colour yellow
_exptl_crystal_colour_primary yellow
_exptl_crystal_density_diffrn 1.412
_exptl_crystal_description block
_exptl_crystal_F_000 1128
_exptl_crystal_size_max 0.22
_exptl_crystal_size_mid 0.17
_exptl_crystal_size_min 0.14
_refine_diff_density_max 0.277
_refine_diff_density_min -0.538
_refine_diff_density_rms 0.057
_refine_ls_abs_structure_details
;
 Refined as an inversion twin.
;
_refine_ls_abs_structure_Flack 0.00(3)
_refine_ls_extinction_method none
_refine_ls_goodness_of_fit_ref 1.029
_refine_ls_hydrogen_treatment constr
_refine_ls_matrix_type full
_refine_ls_number_parameters 161
_refine_ls_number_reflns 2221
_refine_ls_number_restraints 1
_refine_ls_restrained_S_all 1.028
_refine_ls_R_factor_all 0.0447
_refine_ls_R_factor_gt 0.0335
_refine_ls_shift/su_max 0.000
_refine_ls_shift/su_mean 0.000
_refine_ls_structure_factor_coef Fsqd
_refine_ls_weighting_details 'w=1/[\s^2^(Fo^2^)+(0.0253P)^2^] where P=(Fo^2^+2Fc^2^)/3'
_refine_ls_weighting_scheme calc
_refine_ls_wR_factor_gt 0.0656
_refine_ls_wR_factor_ref 0.0698
_reflns_Friedel_coverage 0.872
_reflns_Friedel_fraction_full 1.000
_reflns_Friedel_fraction_max 0.986
_reflns_number_gt 1893
_reflns_number_total 2221
_reflns_threshold_expression 'I > 2\s(I)'
_cod_data_source_file c9qi00577c2.cif
_cod_data_source_block 151109f_0m_pl
_cod_original_sg_symbol_Hall 'A 2 -2ac'
_cod_database_code 4350049
_shelx_space_group_comment
;
The symmetry employed for this shelxl refinement is uniquely defined
by the following loop, which should always be used as a source of
symmetry information in preference to the above space-group names.
They are only intended as comments.
;
_olex2_refinement_description
;
1. Twinned data refinement
 Scales: 1.00(3) 0.00(3)
2. Fixed Uiso
 At 1.2 times of:
  All C(H) groups, All C(H,H) groups
 At 1.5 times of:
  All C(H,H,H) groups
3.a Secondary CH2 refined with riding coordinates:
 C10(H10A,H10B), C11(H11A,H11B)
3.b Aromatic/amide H refined with riding coordinates:
 C1(H1), C2(H2), C3(H3), C4(H4), C8(H8), C9(H9)
3.c Idealised Me refined as rotating group:
 C12(H12A,H12B,H12C)
;
_shelx_shelxl_version_number 2014/7
_olex2_submission_special_instructions 'No special instructions were received'

loop_
_space_group_symop_operation_xyz
'x, y, z'
'-x, -y, z'
'-x+1/2, y, z+1/2'
'x+1/2, -y, z+1/2'
'x, y+1/2, z+1/2'
'-x, -y+1/2, z+1/2'
'-x+1/2, y+1/2, z+1'
'x+1/2, -y+1/2, z+1'

loop_
_atom_site_label
_atom_site_type_symbol
_atom_site_fract_x
_atom_site_fract_y
_atom_site_fract_z
_atom_site_U_iso_or_equiv
_atom_site_adp_type
_atom_site_occupancy
_atom_site_site_symmetry_order
_atom_site_calc_flag
_atom_site_refinement_flags_posn
_atom_site_refinement_flags_adp
_atom_site_refinement_flags_occupancy
Fe1 Fe 0.0000 0.5000 -0.18688(9) 0.01809(18) Uani 1 2 d S T P
S1 S 0.07997(7) 0.31878(5) -0.56040(13) 0.0333(3) Uani 1 1 d . . .
N1 N -0.1440(2) 0.46875(17) -0.1472(3) 0.0235(8) Uani 1 1 d . . .
N2 N -0.0453(3) 0.56781(17) 0.0061(3) 0.0256(9) Uani 1 1 d . . .
N3 N 0.0387(2) 0.42405(18) -0.3463(4) 0.0258(8) Uani 1 1 d . . .
C1 C -0.1504(3) 0.3525(2) -0.2705(4) 0.0286(10) Uani 1 1 d . . .
H1 H -0.0916 0.3563 -0.2941 0.034 Uiso 1 1 calc R . .
C0AA C 0.0556(3) 0.3805(2) -0.4357(4) 0.0200(9) Uani 1 1 d . . .
C2 C -0.1956(3) 0.2923(2) -0.3156(5) 0.0373(12) Uani 1 1 d . . .
H2 H -0.1681 0.2548 -0.3706 0.045 Uiso 1 1 calc R . .
C3 C -0.2829(3) 0.2863(3) -0.2802(6) 0.0476(15) Uani 1 1 d . . .
H3 H -0.3139 0.2448 -0.3126 0.057 Uiso 1 1 calc R . .
C4 C -0.3231(3) 0.3390(3) -0.2007(6) 0.0471(13) Uani 1 1 d . . .
H4 H -0.3817 0.3337 -0.1766 0.057 Uiso 1 1 calc R . .
C5 C -0.2786(3) 0.4019(2) -0.1532(5) 0.0332(11) Uani 1 1 d . . .
C6 C -0.1908(2) 0.40839(19) -0.1899(5) 0.0249(8) Uani 1 1 d . . .
C7 C -0.1847(3) 0.5203(2) -0.0708(5) 0.0300(10) Uani 1 1 d . . .
C8 C -0.2708(3) 0.5173(3) -0.0312(5) 0.0388(12) Uani 1 1 d . . .
H8 H -0.2963 0.5560 0.0235 0.047 Uiso 1 1 calc R . .
C9 C -0.3173(3) 0.4585(3) -0.0719(6) 0.0415(12) Uani 1 1 d . . .
H9 H -0.3758 0.4557 -0.0456 0.050 Uiso 1 1 calc R . .
C10 C -0.1341(3) 0.5863(2) -0.0252(5) 0.0355(12) Uani 1 1 d . . .
H10A H -0.1364 0.6227 -0.1077 0.043 Uiso 1 1 calc R . .
H10B H -0.1599 0.6083 0.0664 0.043 Uiso 1 1 calc R . .
C11 C -0.0404(3) 0.5223(2) 0.1455(5) 0.0325(11) Uani 1 1 d . . .
H11A H -0.0904 0.4896 0.1500 0.039 Uiso 1 1 calc R . .
H11B H -0.0416 0.5539 0.2363 0.039 Uiso 1 1 calc R . .
C12 C 0.0039(3) 0.6360(2) 0.0262(5) 0.0350(11) Uani 1 1 d . . .
H12A H 0.0637 0.6243 0.0466 0.053 Uiso 1 1 calc GR . .
H12B H -0.0195 0.6636 0.1115 0.053 Uiso 1 1 calc GR . .
H12C H 0.0001 0.6652 -0.0665 0.053 Uiso 1 1 calc GR . .

loop_
_atom_site_aniso_label
_atom_site_aniso_U_11
_atom_site_aniso_U_22
_atom_site_aniso_U_33
_atom_site_aniso_U_23
_atom_site_aniso_U_13
_atom_site_aniso_U_12
Fe1 0.0196(4) 0.0180(3) 0.0167(4) 0.000 0.000 0.0012(3)
S1 0.0528(8) 0.0228(5) 0.0244(6) -0.0048(5) -0.0010(6) 0.0061(5)
N1 0.022(2) 0.0227(17) 0.026(2) 0.0076(14) 0.0046(14) -0.0004(15)
N2 0.035(2) 0.0166(18) 0.025(2) 0.0002(14) 0.0081(16) -0.0008(17)
N3 0.022(2) 0.028(2) 0.027(2) -0.0049(17) 0.0050(16) -0.0049(17)
C1 0.029(3) 0.027(2) 0.029(2) 0.0062(19) -0.0076(19) -0.008(2)
C0AA 0.019(2) 0.020(2) 0.020(2) 0.0071(18) -0.0015(17) -0.0054(17)
C2 0.049(3) 0.032(2) 0.030(3) 0.013(2) -0.016(2) -0.010(2)
C3 0.045(4) 0.056(4) 0.042(3) 0.018(3) -0.019(3) -0.030(3)
C4 0.032(3) 0.070(3) 0.040(3) 0.025(3) -0.015(3) -0.017(2)
C5 0.024(2) 0.049(3) 0.027(3) 0.022(2) -0.0075(18) -0.011(2)
C6 0.024(2) 0.0275(19) 0.023(2) 0.011(2) -0.003(2) -0.0035(16)
C7 0.024(2) 0.032(2) 0.034(2) 0.010(2) 0.011(2) 0.0066(18)
C8 0.026(3) 0.048(3) 0.043(3) 0.016(2) 0.010(2) 0.014(2)
C9 0.019(2) 0.069(3) 0.037(3) 0.024(3) 0.004(2) 0.006(2)
C10 0.036(3) 0.026(2) 0.044(3) 0.005(2) 0.017(2) 0.007(2)
C11 0.050(3) 0.029(2) 0.018(2) -0.0010(17) 0.007(2) -0.006(2)
C12 0.057(3) 0.022(2) 0.027(3) -0.0061(18) 0.010(2) -0.007(2)

loop_
_atom_type_symbol
_atom_type_description
_atom_type_scat_dispersion_real
_atom_type_scat_dispersion_imag
_atom_type_scat_source
C C 0.0033 0.0016 'International Tables Vol C Tables 4.2.6.8 and 6.1.1.4'
H H 0.0000 0.0000 'International Tables Vol C Tables 4.2.6.8 and 6.1.1.4'
Fe Fe 0.3463 0.8444 'International Tables Vol C Tables 4.2.6.8 and 6.1.1.4'
N N 0.0061 0.0033 'International Tables Vol C Tables 4.2.6.8 and 6.1.1.4'
S S 0.1246 0.1234 'International Tables Vol C Tables 4.2.6.8 and 6.1.1.4'

loop_
_geom_angle_atom_site_label_1
_geom_angle_atom_site_label_2
_geom_angle_atom_site_label_3
_geom_angle
_geom_angle_site_symmetry_1
_geom_angle_site_symmetry_3
N1 Fe1 N1 162.95(15) 2_565 .
N2 Fe1 N1 93.19(13) 2_565 .
N2 Fe1 N1 73.61(13) 2_565 2_565
N2 Fe1 N1 73.61(13) . .
N2 Fe1 N1 93.19(13) . 2_565
N2 Fe1 N2 80.36(17) 2_565 .
N3 Fe1 N1 102.51(13) . .
N3 Fe1 N1 102.51(13) 2_565 2_565
N3 Fe1 N1 89.10(12) . 2_565
N3 Fe1 N1 89.09(12) 2_565 .
N3 Fe1 N2 92.64(12) . 2_565
N3 Fe1 N2 92.64(12) 2_565 .
N3 Fe1 N2 171.68(13) . .
N3 Fe1 N2 171.68(13) 2_565 2_565
N3 Fe1 N3 94.68(19) . 2_565
C6 N1 Fe1 131.6(3) . .
C7 N1 Fe1 111.2(3) . .
C7 N1 C6 117.1(4) . .
C10 N2 Fe1 106.9(3) . .
C10 N2 C11 109.6(3) . .
C10 N2 C12 108.7(3) . .
C11 N2 Fe1 107.4(2) . .
C12 N2 Fe1 113.5(3) . .
C12 N2 C11 110.6(3) . .
C0AA N3 Fe1 176.2(3) . .
C2 C1 H1 119.9 . .
C2 C1 C6 120.3(4) . .
C6 C1 H1 119.9 . .
N3 C0AA S1 179.4(4) . .
C1 C2 H2 120.0 . .
C1 C2 C3 120.1(5) . .
C3 C2 H2 120.0 . .
C2 C3 H3 119.6 . .
C4 C3 C2 120.8(5) . .
C4 C3 H3 119.6 . .
C3 C4 H4 119.7 . .
C3 C4 C5 120.7(5) . .
C5 C4 H4 119.7 . .
C4 C5 C6 118.7(4) . .
C9 C5 C4 123.1(4) . .
C9 C5 C6 118.2(4) . .
N1 C6 C1 119.1(3) . .
N1 C6 C5 121.4(4) . .
C1 C6 C5 119.5(4) . .
N1 C7 C8 124.4(4) . .
N1 C7 C10 117.3(4) . .
C8 C7 C10 118.4(4) . .
C7 C8 H8 120.4 . .
C9 C8 C7 119.1(5) . .
C9 C8 H8 120.4 . .
C5 C9 H9 120.1 . .
C8 C9 C5 119.8(4) . .
C8 C9 H9 120.1 . .
N2 C10 C7 111.4(3) . .
N2 C10 H10A 109.3 . .
N2 C10 H10B 109.3 . .
C7 C10 H10A 109.3 . .
C7 C10 H10B 109.3 . .
H10A C10 H10B 108.0 . .
N2 C11 C11 110.4(3) . 2_565
N2 C11 H11A 109.6 . .
N2 C11 H11B 109.6 . .
C11 C11 H11A 109.6 2_565 .
C11 C11 H11B 109.6 2_565 .
H11A C11 H11B 108.1 . .
N2 C12 H12A 109.5 . .
N2 C12 H12B 109.5 . .
N2 C12 H12C 109.5 . .
H12A C12 H12B 109.5 . .
H12A C12 H12C 109.5 . .
H12B C12 H12C 109.5 . .

loop_
_geom_bond_atom_site_label_1
_geom_bond_atom_site_label_2
_geom_bond_distance
_geom_bond_site_symmetry_2
Fe1 N1 2.359(3) .
Fe1 N1 2.359(3) 2_565
Fe1 N2 2.228(3) 2_565
Fe1 N2 2.228(3) .
Fe1 N3 2.075(3) 2_565
Fe1 N3 2.075(3) .
S1 C0AA 1.627(4) .
N1 C6 1.386(5) .
N1 C7 1.329(5) .
N2 C10 1.463(6) .
N2 C11 1.490(5) .
N2 C12 1.486(5) .
N3 C0AA 1.156(5) .
C1 H1 0.9500 .
C1 C2 1.376(6) .
C1 C6 1.403(6) .
C2 H2 0.9500 .
C2 C3 1.410(7) .
C3 H3 0.9500 .
C3 C4 1.353(8) .
C4 H4 0.9500 .
C4 C5 1.415(6) .
C5 C6 1.422(5) .
C5 C9 1.404(6) .
C7 C8 1.397(6) .
C7 C10 1.508(6) .
C8 H8 0.9500 .
C8 C9 1.355(7) .
C9 H9 0.9500 .
C10 H10A 0.9900 .
C10 H10B 0.9900 .
C11 C11 1.513(9) 2_565
C11 H11A 0.9900 .
C11 H11B 0.9900 .
C12 H12A 0.9800 .
C12 H12B 0.9800 .
C12 H12C 0.9800 .

loop_
_geom_torsion_atom_site_label_1
_geom_torsion_atom_site_label_2
_geom_torsion_atom_site_label_3
_geom_torsion_atom_site_label_4
_geom_torsion
_geom_torsion_site_symmetry_4
Fe1 N1 C6 C1 0.8(6) .
Fe1 N1 C6 C5 -179.5(3) .
Fe1 N1 C7 C8 179.6(4) .
Fe1 N1 C7 C10 0.0(5) .
Fe1 N2 C10 C7 48.2(4) .
Fe1 N2 C11 C11 40.9(5) 2_565
N1 C7 C8 C9 0.1(7) .
N1 C7 C10 N2 -32.6(5) .
C1 C2 C3 C4 -0.6(7) .
C2 C1 C6 N1 -179.4(4) .
C2 C1 C6 C5 0.9(6) .
C2 C3 C4 C5 0.9(7) .
C3 C4 C5 C6 -0.3(7) .
C3 C4 C5 C9 179.3(5) .
C4 C5 C6 N1 179.7(4) .
C4 C5 C6 C1 -0.6(6) .
C4 C5 C9 C8 -179.5(4) .
C6 N1 C7 C8 0.1(6) .
C6 N1 C7 C10 -179.5(4) .
C6 C1 C2 C3 -0.3(6) .
C6 C5 C9 C8 0.1(6) .
C7 N1 C6 C1 -179.9(4) .
C7 N1 C6 C5 -0.2(5) .
C7 C8 C9 C5 -0.2(7) .
C8 C7 C10 N2 147.8(4) .
C9 C5 C6 N1 0.1(6) .
C9 C5 C6 C1 179.8(4) .
C10 N2 C11 C11 156.7(4) 2_565
C10 C7 C8 C9 179.7(4) .
C11 N2 C10 C7 -67.9(4) .
C12 N2 C10 C7 171.1(3) .
C12 N2 C11 C11 -83.5(5) 2_565

loop_
_twin_individual_id
_twin_individual_mass_fraction_refined
1 1.00(3)
2 0.00(3)
